data_2236998
loop_
_publ_author_name
'Suhitha, Sivasubramanian'
'Srinivasan, Thothadri'
'Rajesh, Raju'
'Raghunathan, Raghavachary'
'Velmurugan, Devadasan'

_publ_section_title
;
 Methyl
 12-hydroxy-10-[1-(4-methoxyphenyl)-2-oxo-3-phenoxyazetidin-4-yl]-11-oxa-3-azahexacyclo[11.7.1.0^2,9^.0^2,12^.0^3,7^.0^17,21^]henicosa-1(20),13,15,17(21),18-pentaene-9-carboxylate
;
_journal_coeditor_code PV2604
_journal_issue 12
_journal_name_full 'Acta Crystallographica Section E'
_journal_page_first o3329
_journal_page_last o3330
_journal_paper_doi 10.1107/S1600536812045795
_journal_volume 68
_journal_year 2012
_chemical_formula_iupac 'C37 H34 N2 O7'
_chemical_formula_moiety 'C37 H34 N2 O7'
_chemical_formula_sum 'C37 H34 N2 O7'
_chemical_formula_weight 618.66
_chemical_name_systematic
;
Methyl 12-hydroxy-10-[1-(4-methoxyphenyl)-2-oxo-3-phenoxyazetidin-4-yl]-
11-oxa-3-azahexacyclo[11.7.1.0^2,9^.0^2,12^.0^3,7^.0^17,21^]henicosa-
1(20),13,15,17(21),18-pentaene-9-carboxylate
;
_space_group_IT_number 61
_symmetry_cell_setting orthorhombic
_symmetry_space_group_name_Hall '-P 2ac 2ab'
_symmetry_space_group_name_H-M 'P b c a'
_atom_sites_solution_hydrogens geom
_atom_sites_solution_primary direct
_atom_sites_solution_secondary difmap
_audit_creation_method SHELXL-97
_cell_angle_alpha 90.00
_cell_angle_beta 90.00
_cell_angle_gamma 90.00
_cell_formula_units_Z 8
_cell_length_a 9.6545(11)
_cell_length_b 20.363(2)
_cell_length_c 31.804(3)
_cell_measurement_reflns_used 5614
_cell_measurement_temperature 293(2)
_cell_measurement_theta_max 25.30
_cell_measurement_theta_min 1.28
_cell_volume 6252.5(11)
_computing_cell_refinement 'SAINT (Bruker, 2008)'
_computing_data_collection 'APEX2 (Bruker, 2008)'
_computing_data_reduction 'SAINT (Bruker, 2008)'
_computing_molecular_graphics 'ORTEP-3 (Farrugia, 2012)'
_computing_publication_material 'SHELXL97 (Sheldrick, 2008) and PLATON (Spek, 2009)'
_computing_structure_refinement 'SHELXL97 (Sheldrick, 2008)'
_computing_structure_solution 'SHELXS97 (Sheldrick, 2008)'
_diffrn_ambient_temperature 293(2)
_diffrn_measured_fraction_theta_full 0.986
_diffrn_measured_fraction_theta_max 0.986
_diffrn_measurement_device_type 'Bruker SMART APEXII area-detector'
_diffrn_measurement_method '\w and \f scans'
_diffrn_radiation_monochromator graphite
_diffrn_radiation_source 'fine-focus sealed tube'
_diffrn_radiation_type MoK\a
_diffrn_radiation_wavelength 0.71073
_diffrn_reflns_av_R_equivalents 0.0624
_diffrn_reflns_av_sigmaI/netI 0.0482
_diffrn_reflns_limit_h_max 11
_diffrn_reflns_limit_h_min -11
_diffrn_reflns_limit_k_max 24
_diffrn_reflns_limit_k_min -22
_diffrn_reflns_limit_l_max 38
_diffrn_reflns_limit_l_min -32
_diffrn_reflns_number 26528
_diffrn_reflns_theta_full 25.30
_diffrn_reflns_theta_max 25.30
_diffrn_reflns_theta_min 1.28
_diffrn_standards_number 0
_exptl_absorpt_coefficient_mu 0.091
_exptl_absorpt_correction_T_max 0.9775
_exptl_absorpt_correction_T_min 0.9688
_exptl_absorpt_correction_type multi-scan
_exptl_absorpt_process_details '(<i>SADABS</i>; Bruker, 2008)'
_exptl_crystal_colour Colourless
_exptl_crystal_density_diffrn 1.314
_exptl_crystal_density_method 'not measured'
_exptl_crystal_description Block
_exptl_crystal_F_000 2608
_exptl_crystal_size_max 0.35
_exptl_crystal_size_mid 0.30
_exptl_crystal_size_min 0.25
_refine_diff_density_max 0.137
_refine_diff_density_min -0.212
_refine_ls_extinction_method none
_refine_ls_goodness_of_fit_ref 0.999
_refine_ls_hydrogen_treatment mixed
_refine_ls_matrix_type full
_refine_ls_number_parameters 421
_refine_ls_number_reflns 5614
_refine_ls_number_restraints 0
_refine_ls_restrained_S_all 0.999
_refine_ls_R_factor_all 0.0971
_refine_ls_R_factor_gt 0.0468
_refine_ls_shift/su_max 0.000
_refine_ls_shift/su_mean 0.000
_refine_ls_structure_factor_coef Fsqd
_refine_ls_weighting_details 'calc w=1/[\s^2^(Fo^2^)+(0.0503P)^2^+1.3234P] where P=(Fo^2^+2Fc^2^)/3'
_refine_ls_weighting_scheme calc
_refine_ls_wR_factor_gt 0.1038
_refine_ls_wR_factor_ref 0.1265
_reflns_number_gt 3210
_reflns_number_total 5614
_reflns_threshold_expression I>2sigma(I)
_cod_data_source_file pv2604.cif
_cod_data_source_block I
_cod_database_code 2236998
_cod_database_fobs_code 2236998

loop_
_symmetry_equiv_pos_as_xyz
'x, y, z'
'-x+1/2, -y, z+1/2'
'x+1/2, -y+1/2, -z'
'-x, y+1/2, -z+1/2'
'-x, -y, -z'
'x-1/2, y, -z-1/2'
'-x-1/2, y-1/2, z'
'x, -y-1/2, z-1/2'

loop_
_atom_site_type_symbol
_atom_site_label
_atom_site_fract_x
_atom_site_fract_y
_atom_site_fract_z
_atom_site_U_iso_or_equiv
_atom_site_adp_type
_atom_site_calc_flag
_atom_site_refinement_flags
_atom_site_occupancy
_atom_site_symmetry_multiplicity
C C1 -0.1844(4) -0.29414(16) 0.45652(10) 0.0994(11) Uani d . 1 1
H H1A -0.2716 -0.2931 0.4710 0.149 Uiso calc R 1 1
H H1B -0.1945 -0.3182 0.4307 0.149 Uiso calc R 1 1
H H1C -0.1553 -0.2501 0.4504 0.149 Uiso calc R 1 1
C C2 -0.0580(3) -0.29816(14) 0.52120(9) 0.0668(7) Uani d . 1 1
C C3 -0.1206(3) -0.24169(13) 0.53561(8) 0.0614(7) Uani d . 1 1
H H3 -0.1869 -0.2206 0.5192 0.074 Uiso calc R 1 1
C C4 -0.0846(3) -0.21631(12) 0.57455(7) 0.0580(7) Uani d . 1 1
H H4 -0.1261 -0.1778 0.5840 0.070 Uiso calc R 1 1
C C5 0.0121(3) -0.24757(12) 0.59942(8) 0.0559(6) Uani d . 1 1
C C6 0.0725(3) -0.30568(13) 0.58544(9) 0.0688(7) Uani d . 1 1
H H6 0.1362 -0.3278 0.6022 0.083 Uiso calc R 1 1
C C7 0.0370(3) -0.33014(14) 0.54648(9) 0.0742(8) Uani d . 1 1
H H7 0.0777 -0.3688 0.5370 0.089 Uiso calc R 1 1
C C8 0.0036(2) -0.15872(11) 0.65931(7) 0.0531(6) Uani d . 1 1
H H8 -0.0971 -0.1585 0.6633 0.064 Uiso calc R 1 1
C C9 0.0769(2) -0.18432(12) 0.69942(7) 0.0566(6) Uani d . 1 1
H H9 0.1632 -0.1609 0.7056 0.068 Uiso calc R 1 1
C C10 0.1001(3) -0.24787(14) 0.67485(8) 0.0656(7) Uani d . 1 1
C C11 0.0410(3) -0.19644(13) 0.77364(7) 0.0569(6) Uani d . 1 1
C C12 0.1496(3) -0.23813(13) 0.78101(8) 0.0663(7) Uani d . 1 1
H H12 0.1945 -0.2591 0.7589 0.080 Uiso calc R 1 1
C C13 0.1909(3) -0.24834(16) 0.82211(11) 0.0823(9) Uani d . 1 1
H H13 0.2639 -0.2768 0.8278 0.099 Uiso calc R 1 1
C C14 0.1255(4) -0.2170(2) 0.85429(11) 0.1028(13) Uani d . 1 1
H H14 0.1525 -0.2250 0.8819 0.123 Uiso calc R 1 1
C C15 0.0202(4) -0.1739(2) 0.84622(10) 0.1091(13) Uani d . 1 1
H H15 -0.0224 -0.1517 0.8683 0.131 Uiso calc R 1 1
C C16 -0.0224(3) -0.16324(17) 0.80586(9) 0.0832(9) Uani d . 1 1
H H16 -0.0936 -0.1338 0.8003 0.100 Uiso calc R 1 1
C C17 0.0505(2) -0.09544(11) 0.63905(7) 0.0465(6) Uani d . 1 1
H H17 0.0342 -0.0988 0.6087 0.056 Uiso calc R 1 1
C C18 -0.0236(2) -0.03335(11) 0.65529(6) 0.0431(5) Uani d . 1 1
C C19 -0.0432(2) -0.02920(12) 0.70346(6) 0.0513(6) Uani d . 1 1
H H19A -0.1280 -0.0060 0.7103 0.062 Uiso calc R 1 1
H H19B -0.0472 -0.0728 0.7157 0.062 Uiso calc R 1 1
C C20 0.0831(2) 0.00838(13) 0.71975(7) 0.0563(6) Uani d . 1 1
H H20 0.1602 -0.0219 0.7248 0.068 Uiso calc R 1 1
C C21 0.0590(3) 0.05173(16) 0.75843(8) 0.0771(8) Uani d . 1 1
H H21A -0.0354 0.0472 0.7685 0.093 Uiso calc R 1 1
H H21B 0.1220 0.0399 0.7809 0.093 Uiso calc R 1 1
C C22 0.0859(4) 0.12086(16) 0.74376(9) 0.0889(9) Uani d . 1 1
H H22A 0.1813 0.1334 0.7489 0.107 Uiso calc R 1 1
H H22B 0.0251 0.1518 0.7579 0.107 Uiso calc R 1 1
C C23 0.0555(3) 0.11824(13) 0.69729(8) 0.0680(7) Uani d . 1 1
H H23A -0.0433 0.1184 0.6918 0.082 Uiso calc R 1 1
H H23B 0.0986 0.1545 0.6824 0.082 Uiso calc R 1 1
C C24 0.0864(2) 0.02290(11) 0.64621(6) 0.0433(5) Uani d . 1 1
C C25 0.2212(2) -0.01860(12) 0.63326(7) 0.0484(6) Uani d . 1 1
C C26 0.2334(2) -0.00885(12) 0.58636(7) 0.0523(6) Uani d . 1 1
C C27 0.1370(2) 0.03869(12) 0.57417(7) 0.0516(6) Uani d . 1 1
C C28 0.0569(2) 0.06374(12) 0.60742(7) 0.0486(6) Uani d . 1 1
C C29 -0.0358(3) 0.11284(13) 0.59889(8) 0.0661(7) Uani d . 1 1
H H29 -0.0874 0.1318 0.6204 0.079 Uiso calc R 1 1
C C30 -0.0519(3) 0.13415(15) 0.55704(10) 0.0826(9) Uani d . 1 1
H H30 -0.1154 0.1673 0.5513 0.099 Uiso calc R 1 1
C C31 0.0218(4) 0.10812(16) 0.52475(9) 0.0859(10) Uani d . 1 1
H H31 0.0052 0.1223 0.4974 0.103 Uiso calc R 1 1
C C32 0.1232(3) 0.05987(14) 0.53230(8) 0.0669(7) Uani d . 1 1
C C33 0.2122(4) 0.03017(17) 0.50266(9) 0.0858(10) Uani d . 1 1
H H33 0.2063 0.0419 0.4745 0.103 Uiso calc R 1 1
C C34 0.3064(4) -0.01533(17) 0.51499(9) 0.0887(10) Uani d . 1 1
H H34 0.3646 -0.0337 0.4949 0.106 Uiso calc R 1 1
C C35 0.3196(3) -0.03595(14) 0.55723(8) 0.0725(8) Uani d . 1 1
H H35 0.3853 -0.0671 0.5649 0.087 Uiso calc R 1 1
C C36 -0.1586(2) -0.02405(13) 0.63177(7) 0.0500(6) Uani d . 1 1
C C37 -0.3568(3) 0.04349(18) 0.62279(9) 0.0912(10) Uani d . 1 1
H H37A -0.3327 0.0532 0.5942 0.137 Uiso calc R 1 1
H H37B -0.3997 0.0812 0.6353 0.137 Uiso calc R 1 1
H H37C -0.4200 0.0071 0.6235 0.137 Uiso calc R 1 1
N N1 0.0482(2) -0.22067(10) 0.63899(6) 0.0595(5) Uani d . 1 1
N N2 0.11888(18) 0.05505(10) 0.68586(5) 0.0501(5) Uani d . 1 1
O O1 -0.0823(2) -0.32569(10) 0.48259(6) 0.0937(7) Uani d . 1 1
O O2 0.1430(2) -0.30229(10) 0.68253(6) 0.0899(6) Uani d . 1 1
O O3 -0.01484(17) -0.18640(9) 0.73418(5) 0.0636(5) Uani d . 1 1
O O4 -0.19583(18) -0.05791(10) 0.60292(6) 0.0740(5) Uani d . 1 1
O O5 -0.23191(15) 0.02664(9) 0.64624(5) 0.0635(5) Uani d . 1 1
O O6 0.19453(14) -0.08459(8) 0.64559(4) 0.0525(4) Uani d . 1 1
O O7 0.33797(16) 0.00319(10) 0.65408(6) 0.0655(5) Uani d . 1 1
H H7A 0.303(3) 0.0308(14) 0.6745(9) 0.090(10) Uiso d . 1 1

loop_
_atom_site_aniso_label
_atom_site_aniso_U_11
_atom_site_aniso_U_22
_atom_site_aniso_U_33
_atom_site_aniso_U_12
_atom_site_aniso_U_13
_atom_site_aniso_U_23
C1 0.118(3) 0.105(3) 0.075(2) 0.008(2) -0.029(2) -0.0208(19)
C2 0.0727(18) 0.0621(18) 0.0657(18) -0.0071(15) -0.0012(15) -0.0129(15)
C3 0.0669(17) 0.0586(17) 0.0587(17) -0.0053(13) -0.0017(13) -0.0016(14)
C4 0.0671(17) 0.0539(16) 0.0529(16) -0.0033(13) 0.0057(13) -0.0004(13)
C5 0.0663(16) 0.0493(15) 0.0522(16) -0.0063(13) 0.0047(13) 0.0030(12)
C6 0.0727(18) 0.0570(17) 0.077(2) 0.0029(14) -0.0052(15) 0.0009(15)
C7 0.0778(19) 0.0606(18) 0.084(2) 0.0053(15) -0.0018(16) -0.0166(16)
C8 0.0601(15) 0.0522(15) 0.0469(14) -0.0038(12) -0.0009(12) 0.0028(12)
C9 0.0569(15) 0.0662(17) 0.0465(15) -0.0052(12) 0.0012(12) 0.0110(13)
C10 0.0746(18) 0.0639(19) 0.0583(18) 0.0046(14) 0.0042(14) 0.0121(15)
C11 0.0588(16) 0.0667(17) 0.0451(16) -0.0158(13) -0.0017(12) 0.0117(13)
C12 0.0731(18) 0.0641(18) 0.0616(18) -0.0048(14) -0.0088(14) 0.0124(14)
C13 0.081(2) 0.087(2) 0.079(2) -0.0211(17) -0.0233(18) 0.0271(19)
C14 0.097(3) 0.157(4) 0.054(2) -0.048(3) -0.019(2) 0.027(2)
C15 0.094(3) 0.179(4) 0.055(2) -0.011(3) 0.0026(18) -0.012(2)
C16 0.0722(19) 0.120(3) 0.0577(19) 0.0013(18) 0.0054(15) 0.0031(18)
C17 0.0484(13) 0.0535(14) 0.0375(13) -0.0039(11) -0.0004(10) 0.0025(11)
C18 0.0391(12) 0.0570(14) 0.0330(12) -0.0001(10) 0.0016(9) 0.0036(10)
C19 0.0510(13) 0.0648(16) 0.0382(13) 0.0031(11) 0.0058(10) 0.0045(11)
C20 0.0524(14) 0.0747(17) 0.0418(14) 0.0066(12) -0.0042(11) -0.0020(13)
C21 0.0775(19) 0.113(3) 0.0409(16) 0.0027(17) -0.0011(13) -0.0145(16)
C22 0.103(2) 0.097(2) 0.067(2) 0.0008(19) 0.0008(17) -0.0316(18)
C23 0.0772(18) 0.0650(18) 0.0617(17) 0.0004(14) 0.0044(14) -0.0175(14)
C24 0.0404(12) 0.0527(14) 0.0368(13) -0.0028(10) 0.0015(9) -0.0021(10)
C25 0.0416(13) 0.0571(16) 0.0465(14) -0.0047(11) 0.0058(10) -0.0030(12)
C26 0.0561(14) 0.0570(16) 0.0438(14) -0.0146(12) 0.0117(11) -0.0082(12)
C27 0.0610(15) 0.0563(16) 0.0373(14) -0.0198(12) 0.0040(11) 0.0013(11)
C28 0.0492(13) 0.0526(15) 0.0439(14) -0.0098(11) -0.0004(11) 0.0045(11)
C29 0.0676(17) 0.0652(18) 0.0654(18) 0.0000(14) 0.0000(14) 0.0128(14)
C30 0.091(2) 0.081(2) 0.076(2) -0.0044(17) -0.0112(18) 0.0299(18)
C31 0.109(3) 0.091(2) 0.057(2) -0.029(2) -0.0130(18) 0.0294(17)
C32 0.085(2) 0.0700(19) 0.0459(17) -0.0277(16) 0.0024(15) 0.0067(14)
C33 0.125(3) 0.092(3) 0.0404(17) -0.040(2) 0.0145(18) -0.0012(17)
C34 0.117(3) 0.094(3) 0.055(2) -0.027(2) 0.0365(18) -0.0206(18)
C35 0.0842(19) 0.0754(19) 0.0578(18) -0.0144(15) 0.0238(15) -0.0135(15)
C36 0.0443(13) 0.0619(17) 0.0439(15) -0.0061(12) 0.0046(11) 0.0079(13)
C37 0.0504(16) 0.142(3) 0.081(2) 0.0219(17) -0.0102(14) 0.012(2)
N1 0.0763(14) 0.0545(13) 0.0477(13) 0.0003(11) -0.0036(11) 0.0061(11)
N2 0.0485(11) 0.0630(13) 0.0387(11) -0.0008(9) 0.0011(9) -0.0083(10)
O1 0.1088(17) 0.0879(15) 0.0843(15) 0.0127(12) -0.0236(12) -0.0371(12)
O2 0.1236(17) 0.0733(14) 0.0729(14) 0.0277(13) -0.0007(12) 0.0158(11)
O3 0.0584(10) 0.0863(13) 0.0459(10) -0.0035(9) -0.0015(8) 0.0165(9)
O4 0.0688(12) 0.0918(14) 0.0613(12) -0.0018(10) -0.0224(9) -0.0095(10)
O5 0.0418(9) 0.0909(13) 0.0579(10) 0.0123(9) -0.0013(8) 0.0041(9)
O6 0.0442(9) 0.0612(11) 0.0520(10) 0.0042(8) 0.0053(7) 0.0041(8)
O7 0.0386(9) 0.0956(14) 0.0622(12) -0.0063(9) 0.0009(8) -0.0150(11)

loop_
_atom_type_symbol
_atom_type_description
_atom_type_scat_dispersion_real
_atom_type_scat_dispersion_imag
_atom_type_scat_source
C C 0.0033 0.0016 'International Tables Vol C Tables 4.2.6.8 and 6.1.1.4'
H H 0.0000 0.0000 'International Tables Vol C Tables 4.2.6.8 and 6.1.1.4'
N N 0.0061 0.0033 'International Tables Vol C Tables 4.2.6.8 and 6.1.1.4'
O O 0.0106 0.0060 'International Tables Vol C Tables 4.2.6.8 and 6.1.1.4'

loop_
_geom_angle_atom_site_label_1
_geom_angle_atom_site_label_2
_geom_angle_atom_site_label_3
_geom_angle
O1 C1 H1A 109.5
O1 C1 H1B 109.5
H1A C1 H1B 109.5
O1 C1 H1C 109.5
H1A C1 H1C 109.5
H1B C1 H1C 109.5
O1 C2 C3 124.4(3)
O1 C2 C7 116.2(3)
C3 C2 C7 119.4(3)
C2 C3 C4 119.9(3)
C2 C3 H3 120.0
C4 C3 H3 120.0
C5 C4 C3 120.7(2)
C5 C4 H4 119.7
C3 C4 H4 119.7
C4 C5 C6 119.5(2)
C4 C5 N1 119.8(2)
C6 C5 N1 120.6(2)
C7 C6 C5 119.3(3)
C7 C6 H6 120.3
C5 C6 H6 120.3
C6 C7 C2 121.2(3)
C6 C7 H7 119.4
C2 C7 H7 119.4
N1 C8 C17 116.94(19)
N1 C8 C9 86.55(17)
C17 C8 C9 120.1(2)
N1 C8 H8 110.4
C17 C8 H8 110.4
C9 C8 H8 110.4
O3 C9 C10 117.7(2)
O3 C9 C8 111.53(19)
C10 C9 C8 86.05(18)
O3 C9 H9 112.9
C10 C9 H9 112.9
C8 C9 H9 112.9
O2 C10 N1 131.9(3)
O2 C10 C9 136.4(3)
N1 C10 C9 91.7(2)
C12 C11 C16 121.3(2)
C12 C11 O3 123.1(2)
C16 C11 O3 115.6(2)
C11 C12 C13 118.4(3)
C11 C12 H12 120.8
C13 C12 H12 120.8
C14 C13 C12 120.4(3)
C14 C13 H13 119.8
C12 C13 H13 119.8
C13 C14 C15 120.3(3)
C13 C14 H14 119.8
C15 C14 H14 119.8
C16 C15 C14 120.2(3)
C16 C15 H15 119.9
C14 C15 H15 119.9
C15 C16 C11 119.3(3)
C15 C16 H16 120.3
C11 C16 H16 120.3
O6 C17 C8 111.30(18)
O6 C17 C18 106.09(17)
C8 C17 C18 114.68(18)
O6 C17 H17 108.2
C8 C17 H17 108.2
C18 C17 H17 108.2
C36 C18 C17 109.66(18)
C36 C18 C19 112.16(17)
C17 C18 C19 115.70(18)
C36 C18 C24 113.28(17)
C17 C18 C24 102.72(16)
C19 C18 C24 102.86(16)
C20 C19 C18 105.37(17)
C20 C19 H19A 110.7
C18 C19 H19A 110.7
C20 C19 H19B 110.7
C18 C19 H19B 110.7
H19A C19 H19B 108.8
N2 C20 C19 105.13(17)
N2 C20 C21 104.5(2)
C19 C20 C21 116.0(2)
N2 C20 H20 110.3
C19 C20 H20 110.3
C21 C20 H20 110.3
C22 C21 C20 105.3(2)
C22 C21 H21A 110.7
C20 C21 H21A 110.7
C22 C21 H21B 110.7
C20 C21 H21B 110.7
H21A C21 H21B 108.8
C21 C22 C23 103.7(2)
C21 C22 H22A 111.0
C23 C22 H22A 111.0
C21 C22 H22B 111.0
C23 C22 H22B 111.0
H22A C22 H22B 109.0
N2 C23 C22 101.1(2)
N2 C23 H23A 111.6
C22 C23 H23A 111.6
N2 C23 H23B 111.6
C22 C23 H23B 111.6
H23A C23 H23B 109.4
N2 C24 C28 119.95(19)
N2 C24 C18 108.12(16)
C28 C24 C18 114.73(16)
N2 C24 C25 106.54(16)
C28 C24 C25 103.42(16)
C18 C24 C25 102.06(16)
O7 C25 O6 108.61(18)
O7 C25 C26 111.61(18)
O6 C25 C26 114.24(18)
O7 C25 C24 111.69(18)
O6 C25 C24 106.23(16)
C26 C25 C24 104.32(18)
C35 C26 C27 119.9(2)
C35 C26 C25 131.8(2)
C27 C26 C25 108.28(19)
C26 C27 C28 114.1(2)
C26 C27 C32 122.6(2)
C28 C27 C32 123.3(3)
C29 C28 C27 118.4(2)
C29 C28 C24 133.2(2)
C27 C28 C24 108.1(2)
C28 C29 C30 119.0(3)
C28 C29 H29 120.5
C30 C29 H29 120.5
C31 C30 C29 122.5(3)
C31 C30 H30 118.8
C29 C30 H30 118.8
C30 C31 C32 120.5(3)
C30 C31 H31 119.7
C32 C31 H31 119.7
C27 C32 C31 116.2(3)
C27 C32 C33 116.3(3)
C31 C32 C33 127.5(3)
C34 C33 C32 120.5(3)
C34 C33 H33 119.7
C32 C33 H33 119.7
C33 C34 C35 122.6(3)
C33 C34 H34 118.7
C35 C34 H34 118.7
C26 C35 C34 118.1(3)
C26 C35 H35 121.0
C34 C35 H35 121.0
O4 C36 O5 123.2(2)
O4 C36 C18 124.2(2)
O5 C36 C18 112.5(2)
O5 C37 H37A 109.5
O5 C37 H37B 109.5
H37A C37 H37B 109.5
O5 C37 H37C 109.5
H37A C37 H37C 109.5
H37B C37 H37C 109.5
C10 N1 C5 132.6(2)
C10 N1 C8 95.04(19)
C5 N1 C8 130.2(2)
C24 N2 C23 121.23(18)
C24 N2 C20 107.00(17)
C23 N2 C20 106.56(18)
C2 O1 C1 116.8(2)
C11 O3 C9 118.00(18)
C36 O5 C37 116.4(2)
C17 O6 C25 106.45(16)
C25 O7 H7A 103.4(17)

loop_
_geom_bond_atom_site_label_1
_geom_bond_atom_site_label_2
_geom_bond_distance
C1 O1 1.440(3)
C1 H1A 0.9600
C1 H1B 0.9600
C1 H1C 0.9600
C2 O1 1.370(3)
C2 C3 1.378(4)
C2 C7 1.383(4)
C3 C4 1.386(3)
C3 H3 0.9300
C4 C5 1.380(3)
C4 H4 0.9300
C5 C6 1.392(3)
C5 N1 1.416(3)
C6 C7 1.379(4)
C6 H6 0.9300
C7 H7 0.9300
C8 N1 1.482(3)
C8 C17 1.510(3)
C8 C9 1.549(3)
C8 H8 0.9800
C9 O3 1.417(3)
C9 C10 1.528(4)
C9 H9 0.9800
C10 O2 1.208(3)
C10 N1 1.363(3)
C11 C12 1.369(4)
C11 C16 1.372(4)
C11 O3 1.381(3)
C12 C13 1.383(4)
C12 H12 0.9300
C13 C14 1.362(5)
C13 H13 0.9300
C14 C15 1.367(5)
C14 H14 0.9300
C15 C16 1.365(4)
C15 H15 0.9300
C16 H16 0.9300
C17 O6 1.423(2)
C17 C18 1.542(3)
C17 H17 0.9800
C18 C36 1.514(3)
C18 C19 1.546(3)
C18 C24 1.589(3)
C19 C20 1.530(3)
C19 H19A 0.9700
C19 H19B 0.9700
C20 N2 1.478(3)
C20 C21 1.532(3)
C20 H20 0.9800
C21 C22 1.506(4)
C21 H21A 0.9700
C21 H21B 0.9700
C22 C23 1.508(4)
C22 H22A 0.9700
C22 H22B 0.9700
C23 N2 1.470(3)
C23 H23A 0.9700
C23 H23B 0.9700
C24 N2 1.455(3)
C24 C28 1.515(3)
C24 C25 1.605(3)
C25 O7 1.381(3)
C25 O6 1.423(3)
C25 C26 1.509(3)
C26 C35 1.362(3)
C26 C27 1.397(3)
C27 C28 1.406(3)
C27 C32 1.406(3)
C28 C29 1.369(3)
C29 C30 1.408(4)
C29 H29 0.9300
C30 C31 1.357(4)
C30 H30 0.9300
C31 C32 1.408(4)
C31 H31 0.9300
C32 C33 1.412(4)
C33 C34 1.356(4)
C33 H33 0.9300
C34 C35 1.413(4)
C34 H34 0.9300
C35 H35 0.9300
C36 O4 1.203(3)
C36 O5 1.334(3)
C37 O5 1.458(3)
C37 H37A 0.9600
C37 H37B 0.9600
C37 H37C 0.9600
O7 H7A 0.92(3)

loop_
_geom_hbond_atom_site_label_D
_geom_hbond_atom_site_label_H
_geom_hbond_atom_site_label_A
_geom_hbond_site_symmetry_A
_geom_hbond_distance_DH
_geom_hbond_distance_HA
_geom_hbond_distance_DA
_geom_hbond_angle_DHA
C33 H33 O4 5_556.01 0.93 2.49 3.409(3) 173
C37 H37C O7 1_455.01 0.96 2.53 3.217(3) 128

loop_
_geom_torsion_atom_site_label_1
_geom_torsion_atom_site_label_2
_geom_torsion_atom_site_label_3
_geom_torsion_atom_site_label_4
_geom_torsion
O1 C2 C3 C4 -177.3(2)
C7 C2 C3 C4 2.1(4)
C2 C3 C4 C5 -0.9(4)
C3 C4 C5 C6 -0.9(4)
C3 C4 C5 N1 179.6(2)
C4 C5 C6 C7 1.6(4)
N1 C5 C6 C7 -179.0(2)
C5 C6 C7 C2 -0.3(4)
O1 C2 C7 C6 178.0(2)
C3 C2 C7 C6 -1.5(4)
N1 C8 C9 O3 -124.0(2)
C17 C8 C9 O3 116.7(2)
N1 C8 C9 C10 -5.66(17)
C17 C8 C9 C10 -125.0(2)
O3 C9 C10 O2 -59.7(4)
C8 C9 C10 O2 -172.0(4)
O3 C9 C10 N1 118.4(2)
C8 C9 C10 N1 6.14(19)
C16 C11 C12 C13 2.7(4)
O3 C11 C12 C13 -175.3(2)
C11 C12 C13 C14 -0.6(4)
C12 C13 C14 C15 -1.6(5)
C13 C14 C15 C16 1.7(6)
C14 C15 C16 C11 0.3(5)
C12 C11 C16 C15 -2.5(4)
O3 C11 C16 C15 175.6(3)
N1 C8 C17 O6 -72.3(2)
C9 C8 C17 O6 30.2(3)
N1 C8 C17 C18 167.29(18)
C9 C8 C17 C18 -90.2(3)
O6 C17 C18 C36 152.17(16)
C8 C17 C18 C36 -84.6(2)
O6 C17 C18 C19 -79.8(2)
C8 C17 C18 C19 43.5(3)
O6 C17 C18 C24 31.4(2)
C8 C17 C18 C24 154.71(18)
C36 C18 C19 C20 -140.6(2)
C17 C18 C19 C20 92.5(2)
C24 C18 C19 C20 -18.6(2)
C18 C19 C20 N2 32.5(2)
C18 C19 C20 C21 147.4(2)
N2 C20 C21 C22 -1.1(3)
C19 C20 C21 C22 -116.3(3)
C20 C21 C22 C23 26.2(3)
C21 C22 C23 N2 -41.4(3)
C36 C18 C24 N2 119.8(2)
C17 C18 C24 N2 -121.96(17)
C19 C18 C24 N2 -1.5(2)
C36 C18 C24 C28 -17.0(3)
C17 C18 C24 C28 101.2(2)
C19 C18 C24 C28 -138.27(19)
C36 C18 C24 C25 -128.07(19)
C17 C18 C24 C25 -9.86(19)
C19 C18 C24 C25 110.64(17)
N2 C24 C25 O7 -19.2(2)
C28 C24 C25 O7 108.2(2)
C18 C24 C25 O7 -132.45(18)
N2 C24 C25 O6 99.09(18)
C28 C24 C25 O6 -133.58(17)
C18 C24 C25 O6 -14.2(2)
N2 C24 C25 C26 -139.87(18)
C28 C24 C25 C26 -12.5(2)
C18 C24 C25 C26 106.85(18)
O7 C25 C26 C35 65.5(3)
O6 C25 C26 C35 -58.2(3)
C24 C25 C26 C35 -173.8(2)
O7 C25 C26 C27 -112.5(2)
O6 C25 C26 C27 123.8(2)
C24 C25 C26 C27 8.2(2)
C35 C26 C27 C28 -178.5(2)
C25 C26 C27 C28 -0.2(3)
C35 C26 C27 C32 0.8(4)
C25 C26 C27 C32 179.1(2)
C26 C27 C28 C29 176.9(2)
C32 C27 C28 C29 -2.3(3)
C26 C27 C28 C24 -8.5(3)
C32 C27 C28 C24 172.2(2)
N2 C24 C28 C29 -55.5(3)
C18 C24 C28 C29 75.9(3)
C25 C24 C28 C29 -173.8(3)
N2 C24 C28 C27 131.1(2)
C18 C24 C28 C27 -97.5(2)
C25 C24 C28 C27 12.8(2)
C27 C28 C29 C30 2.9(4)
C24 C28 C29 C30 -170.0(2)
C28 C29 C30 C31 -0.4(4)
C29 C30 C31 C32 -2.8(5)
C26 C27 C32 C31 -179.9(2)
C28 C27 C32 C31 -0.7(4)
C26 C27 C32 C33 0.3(4)
C28 C27 C32 C33 179.5(2)
C30 C31 C32 C27 3.2(4)
C30 C31 C32 C33 -177.0(3)
C27 C32 C33 C34 -1.1(4)
C31 C32 C33 C34 179.2(3)
C32 C33 C34 C35 0.8(5)
C27 C26 C35 C34 -1.0(4)
C25 C26 C35 C34 -178.8(2)
C33 C34 C35 C26 0.3(4)
C17 C18 C36 O4 -4.7(3)
C19 C18 C36 O4 -134.7(2)
C24 C18 C36 O4 109.4(3)
C17 C18 C36 O5 176.02(17)
C19 C18 C36 O5 46.0(3)
C24 C18 C36 O5 -69.9(2)
O2 C10 N1 C5 7.8(5)
C9 C10 N1 C5 -170.5(2)
O2 C10 N1 C8 171.8(3)
C9 C10 N1 C8 -6.4(2)
C4 C5 N1 C10 155.1(3)
C6 C5 N1 C10 -24.4(4)
C4 C5 N1 C8 -3.9(4)
C6 C5 N1 C8 176.7(2)
C17 C8 N1 C10 128.5(2)
C9 C8 N1 C10 6.35(19)
C17 C8 N1 C5 -66.8(3)
C9 C8 N1 C5 171.0(2)
C28 C24 N2 C23 33.7(3)
C18 C24 N2 C23 -100.4(2)
C25 C24 N2 C23 150.5(2)
C28 C24 N2 C20 156.03(18)
C18 C24 N2 C20 21.9(2)
C25 C24 N2 C20 -87.19(19)
C22 C23 N2 C24 164.2(2)
C22 C23 N2 C20 41.8(2)
C19 C20 N2 C24 -33.9(2)
C21 C20 N2 C24 -156.53(18)
C19 C20 N2 C23 97.2(2)
C21 C20 N2 C23 -25.5(2)
C3 C2 O1 C1 -2.6(4)
C7 C2 O1 C1 178.0(3)
C12 C11 O3 C9 -38.0(3)
C16 C11 O3 C9 144.0(2)
C10 C9 O3 C11 94.6(3)
C8 C9 O3 C11 -168.2(2)
O4 C36 O5 C37 -5.3(3)
C18 C36 O5 C37 174.0(2)
C8 C17 O6 C25 -168.15(17)
C18 C17 O6 C25 -42.8(2)
O7 C25 O6 C17 155.54(17)
C26 C25 O6 C17 -79.2(2)
C24 C25 O6 C17 35.3(2)
